data_7115030
loop_
_publ_author_name
'Tani, Keita'
'Tohda, Yasuo'
'Takemura, Hiroyuki'
'Ohkita, Hideo'
'Ito, Shinzaburo'
'Yamamoto, Masahide'

_publ_section_title
;
 Synthesis and photophysical properties of [3.3](3,9)carbazolophanes
;
_journal_issue 19
_journal_name_full 'Chemical Communications'
_journal_page_first 1914
_journal_paper_doi 10.1039/b104101k
_journal_year 2001
_chemical_formula_moiety 'C30 H24 N4 '
_chemical_formula_sum 'C30 H24 N4'
_chemical_formula_weight 440.55
_chemical_melting_point 515.6(5)
_chemical_name_common anti-[3.3](3,9)carbazolophane
_space_group_IT_number 14
_symmetry_cell_setting monoclinic
_symmetry_Int_Tables_number 14
_symmetry_space_group_name_Hall '-P 2yab'
_symmetry_space_group_name_H-M 'P 1 21/a 1'
_audit_creation_date 'Tue Sep  6 10:42:59 2000'
_audit_creation_method 'from TEXRAY.INF file'
_cell_angle_alpha 90
_cell_angle_beta 91.09(6)
_cell_angle_gamma 90
_cell_formula_units_Z 4
_cell_length_a 7.888(8)
_cell_length_b 19.486(10)
_cell_length_c 14.567(7)
_cell_measurement_reflns_used 25
_cell_measurement_temperature 293.2
_cell_measurement_theta_max 12.5
_cell_measurement_theta_min 11.0
_cell_volume 2239(3)
_computing_cell_refinement 'Rigaku/AFC Diffractometer Control'
_computing_data_collection 'Rigaku/AFC Diffractometer Control'
_computing_data_reduction teXsan
_computing_publication_material teXsan
_computing_structure_refinement teXsan
_computing_structure_solution SAPI91
_diffrn_ambient_temperature 293.2
_diffrn_measurement_device_type 'Rigaku AFC7R'
_diffrn_measurement_method \w-2\q
_diffrn_orient_matrix_UB_11 -0.02553
_diffrn_orient_matrix_UB_12 0.05009
_diffrn_orient_matrix_UB_13 -0.00594
_diffrn_orient_matrix_UB_21 -0.00658
_diffrn_orient_matrix_UB_22 0.00378
_diffrn_orient_matrix_UB_23 0.06830
_diffrn_orient_matrix_UB_31 0.12403
_diffrn_orient_matrix_UB_32 0.01051
_diffrn_orient_matrix_UB_33 0.00374
_diffrn_radiation_detector 'scintillation counter'
_diffrn_radiation_monochromator graphite
_diffrn_radiation_source 'Rigaku rotating anode'
_diffrn_radiation_type 'Mo K\a'
_diffrn_radiation_wavelength 0.7107
_diffrn_reflns_av_R_equivalents 0.026
_diffrn_reflns_av_sigmaI/netI 0.128
_diffrn_reflns_limit_h_max 10
_diffrn_reflns_limit_h_min 0
_diffrn_reflns_limit_k_max 25
_diffrn_reflns_limit_k_min 0
_diffrn_reflns_limit_l_max 18
_diffrn_reflns_limit_l_min -18
_diffrn_reflns_number 5516
_diffrn_reflns_reduction_process 'Lp corrections applied'
_diffrn_reflns_theta_max 27.50
_diffrn_reflns_theta_min 2.09
_diffrn_standards_decay_% -0.63
_diffrn_standards_interval_count 150
_diffrn_standards_number 3
_exptl_absorpt_coefficient_mu 0.078
_exptl_absorpt_correction_type none
_exptl_crystal_colour colorless
_exptl_crystal_density_diffrn 1.307
_exptl_crystal_density_method 'not measured'
_exptl_crystal_description column
_exptl_crystal_F_000 928.00
_exptl_crystal_size_max 0.400
_exptl_crystal_size_mid 0.200
_exptl_crystal_size_min 0.180
_refine_diff_density_max 0.14
_refine_diff_density_min -0.19
_refine_ls_extinction_coef 0.0080(4)
_refine_ls_extinction_method 'Zachariasen(1967) type 2 Gaussian isotropic'
_refine_ls_goodness_of_fit_ref 1.570
_refine_ls_hydrogen_treatment refxyz
_refine_ls_matrix_type full
_refine_ls_number_constraints 0
_refine_ls_number_parameters 380
_refine_ls_number_reflns 2325
_refine_ls_number_restraints 0
_refine_ls_R_factor_all 0.0397
_refine_ls_R_factor_gt 0.0397
_refine_ls_shift/su_max 1.0740
_refine_ls_shift/su_mean 0.0450
_refine_ls_structure_factor_coef F
_refine_ls_weighting_details 'w = 1/[\s^2^(Fo) + 0.00001|Fo|^2^]'
_refine_ls_weighting_scheme calc
_refine_ls_wR_factor_gt 0.0312
_refine_ls_wR_factor_ref 0.0312
_reflns_number_gt 2325
_reflns_number_total 5145
_reflns_threshold_expression >2.0sigma(I)
_cod_data_source_file b104101k.txt
_cod_data_source_block anti-[3.3](3,9)carbazolophane
_cod_depositor_comments
;
The following automatic conversions were performed:

'_chemical_melting_point' value '242-243 C' was changed to '515.6(5)'
- it was converted from degrees Celsius(C) to Kelvins(K), the average
value was taken and precision was estimated.

Automatic conversion script
Id: cif_fix_values 2281 2013-09-26 08:29:07Z andrius 

The following automatic conversions were performed:
'_reflns_observed_expression' tag replaced with
'_reflns_threshold_expression' tag as specified in the replacement
file
'cod-tools/trunk/perl-scripts/inputs/replacement_tags.lst'.

'_atom_site_calc_flags'
tag replaced with '_atom_site_calc_flag' tag as specified in the
replacement file
'cod-tools/trunk/perl-scripts/inputs/replacement_tags.lst'.

'_atom_type_scat_imag'
tag replaced with '_atom_type_scat_dispersion_imag' tag as specified
in the replacement file
'cod-tools/trunk/perl-scripts/inputs/replacement_tags.lst'.

Automatic conversion script
Id: cif_correct_tags 3137 2015-03-23 15:08:43Z antanas 
;
_cod_original_cell_volume 2238(2)
_cod_original_sg_symbol_H-M 'P 21/a       '
_cod_original_formula_sum 'C30 H24 N4 '
_cod_database_code 7115030

loop_
_symmetry_equiv_pos_as_xyz
x,y,z
1/2-x,1/2+y,-z
-x,-y,-z
1/2+x,1/2-y,z

loop_
_atom_site_label
_atom_site_type_symbol
_atom_site_fract_x
_atom_site_fract_y
_atom_site_fract_z
_atom_site_U_iso_or_equiv
_atom_site_adp_type
_atom_site_occupancy
_atom_site_calc_flag
N(1) N 1.2557(2) 0.0565(1) 0.1815(1) 0.0450(7) Uani 1.00 d
N(2) N 0.9490(3) -0.0671(1) 0.1804(1) 0.0447(7) Uani 1.00 d
N(3) N 0.6717(3) 0.1544(1) 0.4416(2) 0.0504(7) Uani 1.00 d
N(4) N 0.6889(4) 0.0902(1) 0.5881(2) 0.087(1) Uani 1.00 d
C(1) C 1.1664(3) 0.0879(1) 0.2514(2) 0.0412(8) Uani 1.00 d
C(2) C 1.1097(3) 0.1531(1) 0.2218(2) 0.0430(8) Uani 1.00 d
C(3) C 0.9985(3) 0.1904(1) 0.2759(2) 0.0467(9) Uani 1.00 d
C(4) C 0.9509(3) 0.1640(1) 0.3599(2) 0.0449(9) Uani 1.00 d
C(5) C 1.0214(3) 0.1017(1) 0.3915(2) 0.0461(9) Uani 1.00 d
C(6) C 1.1270(3) 0.0626(1) 0.3380(2) 0.0441(8) Uani 1.00 d
C(7) C 1.2639(3) 0.1021(2) 0.1085(2) 0.0489(9) Uani 1.00 d
C(8) C 1.1739(3) 0.1624(1) 0.1302(2) 0.0477(9) Uani 1.00 d
C(9) C 1.1607(4) 0.2153(2) 0.0660(2) 0.060(1) Uani 1.00 d
C(10) C 1.2386(4) 0.2076(2) -0.0180(2) 0.071(1) Uani 1.00 d
C(11) C 1.3301(4) 0.1486(2) -0.0374(2) 0.071(1) Uani 1.00 d
C(12) C 1.3439(4) 0.0950(2) 0.0244(2) 0.061(1) Uani 1.00 d
C(13) C 0.8404(3) -0.0169(1) 0.2117(2) 0.0397(8) Uani 1.00 d
C(14) C 0.7716(3) -0.0384(1) 0.2959(2) 0.0377(8) Uani 1.00 d
C(15) C 0.6706(3) 0.0066(1) 0.3455(2) 0.0442(8) Uani 1.00 d
C(16) C 0.6383(3) 0.0717(1) 0.3109(2) 0.0466(9) Uani 1.00 d
C(17) C 0.6959(4) 0.0894(1) 0.2236(2) 0.0500(9) Uani 1.00 d
C(18) C 0.7961(3) 0.0462(1) 0.1730(2) 0.0476(9) Uani 1.00 d
C(19) C 0.9446(3) -0.1229(1) 0.2396(2) 0.0435(8) Uani 1.00 d
C(20) C 0.8378(3) -0.1063(1) 0.3128(2) 0.0409(8) Uani 1.00 d
C(21) C 0.8154(4) -0.1542(2) 0.3831(2) 0.0535(10) Uani 1.00 d
C(22) C 0.8930(4) -0.2170(2) 0.3762(2) 0.065(1) Uani 1.00 d
C(23) C 0.9924(4) -0.2331(2) 0.3011(3) 0.067(1) Uani 1.00 d
C(24) C 1.0217(4) -0.1865(2) 0.2319(2) 0.058(1) Uani 1.00 d
C(25) C 1.3204(4) -0.0139(2) 0.1856(2) 0.0503(9) Uani 1.00 d
C(26) C 1.2441(4) -0.0637(2) 0.1150(2) 0.0563(10) Uani 1.00 d
C(27) C 1.0522(4) -0.0614(2) 0.0986(2) 0.0540(10) Uani 1.00 d
C(28) C 0.8158(4) 0.1993(2) 0.4153(2) 0.0523(10) Uani 1.00 d
C(29) C 0.5566(4) 0.1256(2) 0.3696(2) 0.059(1) Uani 1.00 d
C(30) C 0.6846(4) 0.1192(2) 0.5200(2) 0.056(1) Uani 1.00 d
H(1) H 0.943(3) 0.235(1) 0.248(2) 0.0793 Uiso 1.00 calc
H(2) H 0.985(3) 0.080(1) 0.455(2) 0.0793 Uiso 1.00 calc
H(3) H 1.169(3) 0.016(1) 0.359(2) 0.0793 Uiso 1.00 calc
H(4) H 1.095(3) 0.258(1) 0.082(2) 0.0793 Uiso 1.00 calc
H(5) H 1.232(3) 0.247(1) -0.063(2) 0.0793 Uiso 1.00 calc
H(6) H 1.387(3) 0.145(1) -0.096(2) 0.0793 Uiso 1.00 calc
H(7) H 1.412(3) 0.051(1) 0.013(2) 0.0793 Uiso 1.00 calc
H(8) H 0.625(3) -0.009(1) 0.411(2) 0.0793 Uiso 1.00 calc
H(9) H 0.666(3) 0.138(1) 0.201(2) 0.0793 Uiso 1.00 calc
H(10) H 0.841(3) 0.062(1) 0.114(2) 0.0793 Uiso 1.00 calc
H(11) H 0.732(3) -0.140(1) 0.436(2) 0.0793 Uiso 1.00 calc
H(12) H 0.879(3) -0.253(1) 0.423(2) 0.0793 Uiso 1.00 calc
H(13) H 1.044(3) -0.280(1) 0.295(2) 0.0793 Uiso 1.00 calc
H(14) H 1.097(3) -0.197(1) 0.179(2) 0.0793 Uiso 1.00 calc
H(15) H 1.296(3) -0.033(1) 0.250(2) 0.0793 Uiso 1.00 calc
H(16) H 1.446(3) -0.012(1) 0.177(2) 0.0793 Uiso 1.00 calc
H(17) H 1.288(3) -0.114(1) 0.140(2) 0.0793 Uiso 1.00 calc
H(18) H 1.298(3) -0.058(1) 0.051(2) 0.0793 Uiso 1.00 calc
H(19) H 1.019(3) -0.015(1) 0.069(2) 0.0793 Uiso 1.00 calc
H(20) H 1.022(3) -0.101(1) 0.057(2) 0.0793 Uiso 1.00 calc
H(21) H 0.765(3) 0.240(1) 0.377(2) 0.0793 Uiso 1.00 calc
H(22) H 0.864(3) 0.217(1) 0.472(2) 0.0793 Uiso 1.00 calc
H(23) H 0.517(3) 0.167(1) 0.329(2) 0.0793 Uiso 1.00 calc
H(24) H 0.457(3) 0.106(1) 0.405(2) 0.0793 Uiso 1.00 calc

loop_
_atom_site_aniso_label
_atom_site_aniso_U_11
_atom_site_aniso_U_22
_atom_site_aniso_U_33
_atom_site_aniso_U_12
_atom_site_aniso_U_13
_atom_site_aniso_U_23
N(1) 0.038(1) 0.053(1) 0.044(1) -0.001(1) 0.003(1) 0.003(1)
N(2) 0.042(1) 0.052(1) 0.040(1) 0.000(1) 0.003(1) 0.003(1)
N(3) 0.048(1) 0.048(1) 0.055(2) -0.003(1) 0.002(1) -0.008(1)
N(4) 0.102(2) 0.076(2) 0.083(2) 0.001(2) 0.009(2) 0.022(2)
C(1) 0.030(1) 0.050(2) 0.043(2) -0.005(1) -0.001(1) -0.004(1)
C(2) 0.041(2) 0.043(2) 0.045(2) -0.012(1) -0.004(1) -0.001(1)
C(3) 0.052(2) 0.038(2) 0.050(2) -0.013(1) -0.002(1) 0.000(1)
C(4) 0.045(2) 0.041(2) 0.049(2) -0.007(1) -0.002(1) -0.009(1)
C(5) 0.044(2) 0.053(2) 0.041(2) -0.007(1) 0.000(1) -0.001(1)
C(6) 0.039(2) 0.049(2) 0.044(2) -0.004(1) -0.005(1) 0.003(1)
C(7) 0.038(2) 0.064(2) 0.045(2) -0.010(1) -0.001(1) 0.006(2)
C(8) 0.045(2) 0.052(2) 0.045(2) -0.015(1) -0.002(1) 0.006(1)
C(9) 0.062(2) 0.059(2) 0.059(2) -0.018(2) 0.000(2) 0.012(2)
C(10) 0.071(2) 0.083(3) 0.059(2) -0.023(2) 0.002(2) 0.021(2)
C(11) 0.057(2) 0.105(3) 0.051(2) -0.022(2) 0.011(2) 0.012(2)
C(12) 0.044(2) 0.085(3) 0.055(2) -0.005(2) 0.010(2) 0.006(2)
C(13) 0.035(1) 0.043(2) 0.041(2) -0.006(1) -0.006(1) -0.001(1)
C(14) 0.037(1) 0.039(2) 0.037(2) -0.010(1) -0.002(1) 0.003(1)
C(15) 0.040(2) 0.048(2) 0.044(2) -0.009(1) 0.000(1) -0.004(1)
C(16) 0.041(2) 0.043(2) 0.055(2) -0.002(1) -0.008(1) -0.005(1)
C(17) 0.050(2) 0.041(2) 0.059(2) -0.007(1) -0.016(1) 0.004(2)
C(18) 0.051(2) 0.048(2) 0.044(2) -0.010(1) -0.008(1) 0.008(1)
C(19) 0.044(2) 0.044(2) 0.043(2) -0.004(1) -0.004(1) 0.003(1)
C(20) 0.041(2) 0.042(2) 0.040(2) -0.008(1) -0.004(1) 0.004(1)
C(21) 0.055(2) 0.050(2) 0.055(2) -0.013(2) -0.001(1) 0.010(2)
C(22) 0.069(2) 0.053(2) 0.073(2) -0.009(2) -0.010(2) 0.024(2)
C(23) 0.062(2) 0.045(2) 0.094(3) 0.006(2) -0.015(2) 0.006(2)
C(24) 0.055(2) 0.055(2) 0.064(2) 0.006(2) 0.000(2) -0.004(2)
C(25) 0.038(2) 0.058(2) 0.054(2) 0.001(2) -0.001(1) -0.003(2)
C(26) 0.045(2) 0.073(2) 0.051(2) -0.002(2) 0.006(1) -0.010(2)
C(27) 0.051(2) 0.071(2) 0.040(2) -0.008(2) 0.006(1) -0.006(2)
C(28) 0.054(2) 0.048(2) 0.055(2) -0.008(2) 0.003(2) -0.009(2)
C(29) 0.050(2) 0.051(2) 0.074(2) 0.003(2) -0.007(2) -0.008(2)
C(30) 0.055(2) 0.046(2) 0.068(2) 0.004(2) 0.008(2) -0.005(2)

loop_
_atom_type_symbol
_atom_type_description
_atom_type_scat_dispersion_real
_atom_type_scat_dispersion_imag
_atom_type_scat_source
C C 0.003 0.002
;International Tables for Crystallography
(1992, Vol. C, Tables 4.2.6.8 and 6.1.1.1)
;
H H 0.000 0.000
;International Tables for Crystallography
(1992, Vol. C, Table 6.1.1.2)
;
N N 0.006 0.003
;International Tables for Crystallography
(1992, Vol. C, Tables 4.2.6.8 and 6.1.1.1)
;

loop_
_geom_angle_atom_site_label_1
_geom_angle_atom_site_label_2
_geom_angle_atom_site_label_3
_geom_angle
_geom_angle_site_symmetry_1
_geom_angle_site_symmetry_2
_geom_angle_site_symmetry_3
_geom_angle_publ_flag
C(1) N(1) C(7) 108.0(2) 1_555 1_555 1_555 yes
C(1) N(1) C(25) 124.3(2) 1_555 1_555 1_555 yes
C(7) N(1) C(25) 127.6(2) 1_555 1_555 1_555 yes
C(13) N(2) C(19) 109.0(2) 1_555 1_555 1_555 yes
C(13) N(2) C(27) 125.0(2) 1_555 1_555 1_555 yes
C(19) N(2) C(27) 126.0(2) 1_555 1_555 1_555 yes
C(28) N(3) C(29) 119.9(2) 1_555 1_555 1_555 yes
C(28) N(3) C(30) 118.4(2) 1_555 1_555 1_555 yes
C(29) N(3) C(30) 116.5(2) 1_555 1_555 1_555 yes
N(1) C(1) C(2) 109.5(2) 1_555 1_555 1_555 yes
N(1) C(1) C(6) 129.1(2) 1_555 1_555 1_555 yes
C(2) C(1) C(6) 121.3(2) 1_555 1_555 1_555 yes
C(1) C(2) C(3) 119.7(2) 1_555 1_555 1_555 yes
C(1) C(2) C(8) 106.2(2) 1_555 1_555 1_555 yes
C(3) C(2) C(8) 133.7(3) 1_555 1_555 1_555 yes
C(2) C(3) C(4) 119.3(3) 1_555 1_555 1_555 yes
C(2) C(3) H(1) 118(1) 1_555 1_555 1_555 no
C(4) C(3) H(1) 122(1) 1_555 1_555 1_555 no
C(3) C(4) C(5) 119.8(3) 1_555 1_555 1_555 yes
C(3) C(4) C(28) 120.5(3) 1_555 1_555 1_555 yes
C(5) C(4) C(28) 119.6(3) 1_555 1_555 1_555 yes
C(4) C(5) C(6) 121.9(3) 1_555 1_555 1_555 yes
C(4) C(5) H(2) 121(1) 1_555 1_555 1_555 no
C(6) C(5) H(2) 116(1) 1_555 1_555 1_555 no
C(1) C(6) C(5) 117.6(3) 1_555 1_555 1_555 yes
C(1) C(6) H(3) 121(1) 1_555 1_555 1_555 no
C(5) C(6) H(3) 121(1) 1_555 1_555 1_555 no
N(1) C(7) C(8) 109.3(2) 1_555 1_555 1_555 yes
N(1) C(7) C(12) 129.6(3) 1_555 1_555 1_555 yes
C(8) C(7) C(12) 121.1(3) 1_555 1_555 1_555 yes
C(2) C(8) C(7) 106.8(2) 1_555 1_555 1_555 yes
C(2) C(8) C(9) 133.4(3) 1_555 1_555 1_555 yes
C(7) C(8) C(9) 119.8(3) 1_555 1_555 1_555 yes
C(8) C(9) C(10) 118.9(3) 1_555 1_555 1_555 yes
C(8) C(9) H(4) 119(1) 1_555 1_555 1_555 no
C(10) C(9) H(4) 121(1) 1_555 1_555 1_555 no
C(9) C(10) C(11) 120.6(3) 1_555 1_555 1_555 yes
C(9) C(10) H(5) 118(1) 1_555 1_555 1_555 no
C(11) C(10) H(5) 121(1) 1_555 1_555 1_555 no
C(10) C(11) C(12) 121.8(3) 1_555 1_555 1_555 yes
C(10) C(11) H(6) 119(1) 1_555 1_555 1_555 no
C(12) C(11) H(6) 118(1) 1_555 1_555 1_555 no
C(7) C(12) C(11) 117.8(3) 1_555 1_555 1_555 yes
C(7) C(12) H(7) 118(1) 1_555 1_555 1_555 no
C(11) C(12) H(7) 123(1) 1_555 1_555 1_555 no
N(2) C(13) C(14) 109.1(2) 1_555 1_555 1_555 yes
N(2) C(13) C(18) 129.9(3) 1_555 1_555 1_555 yes
C(14) C(13) C(18) 121.0(3) 1_555 1_555 1_555 yes
C(13) C(14) C(15) 119.7(2) 1_555 1_555 1_555 yes
C(13) C(14) C(20) 106.0(2) 1_555 1_555 1_555 yes
C(15) C(14) C(20) 134.1(2) 1_555 1_555 1_555 yes
C(14) C(15) C(16) 119.3(3) 1_555 1_555 1_555 yes
C(14) C(15) H(8) 119(1) 1_555 1_555 1_555 no
C(16) C(15) H(8) 121(1) 1_555 1_555 1_555 no
C(15) C(16) C(17) 119.7(3) 1_555 1_555 1_555 yes
C(15) C(16) C(29) 120.6(3) 1_555 1_555 1_555 yes
C(17) C(16) C(29) 119.4(3) 1_555 1_555 1_555 yes
C(16) C(17) C(18) 122.2(3) 1_555 1_555 1_555 yes
C(16) C(17) H(9) 116(1) 1_555 1_555 1_555 no
C(18) C(17) H(9) 121(1) 1_555 1_555 1_555 no
C(13) C(18) C(17) 117.7(3) 1_555 1_555 1_555 yes
C(13) C(18) H(10) 122(1) 1_555 1_555 1_555 no
C(17) C(18) H(10) 119(1) 1_555 1_555 1_555 no
N(2) C(19) C(20) 108.3(2) 1_555 1_555 1_555 yes
N(2) C(19) C(24) 129.3(3) 1_555 1_555 1_555 yes
C(20) C(19) C(24) 122.4(3) 1_555 1_555 1_555 yes
C(14) C(20) C(19) 107.5(2) 1_555 1_555 1_555 yes
C(14) C(20) C(21) 133.4(3) 1_555 1_555 1_555 yes
C(19) C(20) C(21) 119.1(3) 1_555 1_555 1_555 yes
C(20) C(21) C(22) 118.6(3) 1_555 1_555 1_555 yes
C(20) C(21) H(11) 116(1) 1_555 1_555 1_555 no
C(22) C(21) H(11) 124(1) 1_555 1_555 1_555 no
C(21) C(22) C(23) 121.1(3) 1_555 1_555 1_555 yes
C(21) C(22) H(12) 122(1) 1_555 1_555 1_555 no
C(23) C(22) H(12) 116(1) 1_555 1_555 1_555 no
C(22) C(23) C(24) 122.0(3) 1_555 1_555 1_555 yes
C(22) C(23) H(13) 120(1) 1_555 1_555 1_555 no
C(24) C(23) H(13) 117(1) 1_555 1_555 1_555 no
C(19) C(24) C(23) 116.8(3) 1_555 1_555 1_555 yes
C(19) C(24) H(14) 121(1) 1_555 1_555 1_555 no
C(23) C(24) H(14) 122(1) 1_555 1_555 1_555 no
N(1) C(25) C(26) 115.8(2) 1_555 1_555 1_555 yes
N(1) C(25) H(15) 108(1) 1_555 1_555 1_555 no
N(1) C(25) H(16) 107(1) 1_555 1_555 1_555 no
C(26) C(25) H(15) 107(1) 1_555 1_555 1_555 no
C(26) C(25) H(16) 108(1) 1_555 1_555 1_555 no
H(15) C(25) H(16) 108(2) 1_555 1_555 1_555 no
C(25) C(26) C(27) 117.5(3) 1_555 1_555 1_555 yes
C(25) C(26) H(17) 102(1) 1_555 1_555 1_555 no
C(25) C(26) H(18) 111(1) 1_555 1_555 1_555 no
C(27) C(26) H(17) 112(1) 1_555 1_555 1_555 no
C(27) C(26) H(18) 106(1) 1_555 1_555 1_555 no
H(17) C(26) H(18) 105(1) 1_555 1_555 1_555 no
N(2) C(27) C(26) 115.9(2) 1_555 1_555 1_555 yes
N(2) C(27) H(19) 105(1) 1_555 1_555 1_555 no
N(2) C(27) H(20) 107(1) 1_555 1_555 1_555 no
C(26) C(27) H(19) 109(1) 1_555 1_555 1_555 no
C(26) C(27) H(20) 107(1) 1_555 1_555 1_555 no
H(19) C(27) H(20) 111(2) 1_555 1_555 1_555 no
N(3) C(28) C(4) 114.8(2) 1_555 1_555 1_555 yes
N(3) C(28) H(21) 107(1) 1_555 1_555 1_555 no
N(3) C(28) H(22) 105(1) 1_555 1_555 1_555 no
C(4) C(28) H(21) 108(1) 1_555 1_555 1_555 no
C(4) C(28) H(22) 110(1) 1_555 1_555 1_555 no
H(21) C(28) H(22) 109(2) 1_555 1_555 1_555 no
N(3) C(29) C(16) 113.7(2) 1_555 1_555 1_555 yes
N(3) C(29) H(23) 106(1) 1_555 1_555 1_555 no
N(3) C(29) H(24) 104(1) 1_555 1_555 1_555 no
C(16) C(29) H(23) 110(1) 1_555 1_555 1_555 no
C(16) C(29) H(24) 111(1) 1_555 1_555 1_555 no
H(23) C(29) H(24) 110(2) 1_555 1_555 1_555 no
N(3) C(30) N(4) 177.0(3) 1_555 1_555 1_555 yes

loop_
_geom_bond_atom_site_label_1
_geom_bond_atom_site_label_2
_geom_bond_distance
_geom_bond_site_symmetry_1
_geom_bond_site_symmetry_2
_geom_bond_publ_flag
N(1) C(1) 1.392(3) 1_555 1_555 yes
N(1) C(7) 1.389(3) 1_555 1_555 yes
N(1) C(25) 1.463(3) 1_555 1_555 yes
N(2) C(13) 1.383(3) 1_555 1_555 yes
N(2) C(19) 1.389(3) 1_555 1_555 yes
N(2) C(27) 1.459(3) 1_555 1_555 yes
N(3) C(28) 1.491(4) 1_555 1_555 yes
N(3) C(29) 1.484(4) 1_555 1_555 yes
N(3) C(30) 1.334(4) 1_555 1_555 yes
N(4) C(30) 1.141(4) 1_555 1_555 yes
C(1) C(2) 1.411(3) 1_555 1_555 yes
C(1) C(6) 1.394(3) 1_555 1_555 yes
C(2) C(3) 1.395(4) 1_555 1_555 yes
C(2) C(8) 1.447(3) 1_555 1_555 yes
C(3) C(4) 1.386(4) 1_555 1_555 yes
C(4) C(5) 1.410(4) 1_555 1_555 yes
C(4) C(28) 1.514(4) 1_555 1_555 yes
C(5) C(6) 1.380(4) 1_555 1_555 yes
C(7) C(8) 1.411(4) 1_555 1_555 yes
C(7) C(12) 1.396(4) 1_555 1_555 yes
C(8) C(9) 1.395(4) 1_555 1_555 yes
C(9) C(10) 1.387(4) 1_555 1_555 yes
C(10) C(11) 1.390(5) 1_555 1_555 yes
C(11) C(12) 1.381(4) 1_555 1_555 yes
C(13) C(14) 1.413(3) 1_555 1_555 yes
C(13) C(18) 1.394(3) 1_555 1_555 yes
C(14) C(15) 1.395(3) 1_555 1_555 yes
C(14) C(20) 1.442(3) 1_555 1_555 yes
C(15) C(16) 1.387(3) 1_555 1_555 yes
C(16) C(17) 1.401(4) 1_555 1_555 yes
C(16) C(29) 1.507(4) 1_555 1_555 yes
C(17) C(18) 1.379(4) 1_555 1_555 yes
C(19) C(20) 1.409(3) 1_555 1_555 yes
C(19) C(24) 1.386(4) 1_555 1_555 yes
C(20) C(21) 1.400(3) 1_555 1_555 yes
C(21) C(22) 1.372(4) 1_555 1_555 yes
C(22) C(23) 1.394(4) 1_555 1_555 yes
C(23) C(24) 1.379(4) 1_555 1_555 yes
C(25) C(26) 1.529(4) 1_555 1_555 yes
C(26) C(27) 1.529(4) 1_555 1_555 yes

loop_
_geom_contact_atom_site_label_1
_geom_contact_atom_site_label_2
_geom_contact_distance
_geom_contact_site_symmetry_1
_geom_contact_site_symmetry_2
N(1) C(16) 3.539(4) 1_555 1_655
N(1) C(17) 3.573(5) 1_555 1_655
N(2) C(11) 3.396(4) 1_555 3_755
N(4) C(6) 3.477(4) 1_555 3_756
N(4) C(15) 3.555(4) 1_555 3_656
C(1) C(29) 3.574(5) 1_555 1_655
C(11) C(27) 3.560(5) 1_555 3_755
C(16) C(25) 3.496(4) 1_555 1_455
C(21) C(23) 3.553(4) 1_555 4_445
C(22) C(23) 3.464(5) 1_555 4_445
C(22) C(30) 3.591(4) 1_555 2_646

loop_
_geom_torsion_atom_site_label_1
_geom_torsion_atom_site_label_2
_geom_torsion_atom_site_label_3
_geom_torsion_atom_site_label_4
_geom_torsion
_geom_torsion_site_symmetry_1
_geom_torsion_site_symmetry_2
_geom_torsion_site_symmetry_3
_geom_torsion_site_symmetry_4
_geom_torsion_publ_flag
N(1) C(1) C(2) C(3) 171.6(2) 1_555 1_555 1_555 1_555 yes
N(1) C(1) C(2) C(8) -2.2(3) 1_555 1_555 1_555 1_555 yes
N(1) C(1) C(6) C(5) -173.5(2) 1_555 1_555 1_555 1_555 yes
N(1) C(7) C(8) C(2) 0.8(3) 1_555 1_555 1_555 1_555 yes
N(1) C(7) C(8) C(9) -178.4(2) 1_555 1_555 1_555 1_555 yes
N(1) C(7) C(12) C(11) 179.1(3) 1_555 1_555 1_555 1_555 yes
N(1) C(25) C(26) C(27) -43.6(4) 1_555 1_555 1_555 1_555 yes
N(2) C(13) C(14) C(15) 173.9(2) 1_555 1_555 1_555 1_555 yes
N(2) C(13) C(14) C(20) -2.6(3) 1_555 1_555 1_555 1_555 yes
N(2) C(13) C(18) C(17) -174.1(2) 1_555 1_555 1_555 1_555 yes
N(2) C(19) C(20) C(14) 1.5(3) 1_555 1_555 1_555 1_555 yes
N(2) C(19) C(20) C(21) -178.7(2) 1_555 1_555 1_555 1_555 yes
N(2) C(19) C(24) C(23) -178.8(3) 1_555 1_555 1_555 1_555 yes
N(2) C(27) C(26) C(25) -52.7(4) 1_555 1_555 1_555 1_555 yes
N(3) C(28) C(4) C(3) 125.4(3) 1_555 1_555 1_555 1_555 yes
N(3) C(28) C(4) C(5) -50.8(3) 1_555 1_555 1_555 1_555 yes
N(3) C(29) C(16) C(15) 73.6(3) 1_555 1_555 1_555 1_555 yes
N(3) C(29) C(16) C(17) -100.5(3) 1_555 1_555 1_555 1_555 yes
N(4) C(30) N(3) C(28) 127(6) 1_555 1_555 1_555 1_555 yes
N(4) C(30) N(3) C(29) -77(6) 1_555 1_555 1_555 1_555 yes
C(1) N(1) C(7) C(8) -2.1(3) 1_555 1_555 1_555 1_555 yes
C(1) N(1) C(7) C(12) 177.9(3) 1_555 1_555 1_555 1_555 yes
C(1) N(1) C(25) C(26) 116.2(3) 1_555 1_555 1_555 1_555 yes
C(1) C(2) C(3) C(4) 2.7(4) 1_555 1_555 1_555 1_555 yes
C(1) C(2) C(8) C(7) 0.8(3) 1_555 1_555 1_555 1_555 yes
C(1) C(2) C(8) C(9) 179.9(3) 1_555 1_555 1_555 1_555 yes
C(1) C(6) C(5) C(4) 1.8(4) 1_555 1_555 1_555 1_555 yes
C(2) C(1) N(1) C(7) 2.7(3) 1_555 1_555 1_555 1_555 yes
C(2) C(1) N(1) C(25) -174.6(2) 1_555 1_555 1_555 1_555 yes
C(2) C(1) C(6) C(5) 4.1(4) 1_555 1_555 1_555 1_555 yes
C(2) C(3) C(4) C(5) 3.0(4) 1_555 1_555 1_555 1_555 yes
C(2) C(3) C(4) C(28) -173.2(2) 1_555 1_555 1_555 1_555 yes
C(2) C(8) C(7) C(12) -179.2(2) 1_555 1_555 1_555 1_555 yes
C(2) C(8) C(9) C(10) -179.6(3) 1_555 1_555 1_555 1_555 yes
C(3) C(2) C(1) C(6) -6.4(4) 1_555 1_555 1_555 1_555 yes
C(3) C(2) C(8) C(7) -171.7(3) 1_555 1_555 1_555 1_555 yes
C(3) C(2) C(8) C(9) 7.3(5) 1_555 1_555 1_555 1_555 yes
C(3) C(4) C(5) C(6) -5.4(4) 1_555 1_555 1_555 1_555 yes
C(4) C(3) C(2) C(8) 174.5(3) 1_555 1_555 1_555 1_555 yes
C(4) C(28) N(3) C(29) -65.2(3) 1_555 1_555 1_555 1_555 yes
C(4) C(28) N(3) C(30) 88.6(3) 1_555 1_555 1_555 1_555 yes
C(6) C(1) N(1) C(7) -179.5(3) 1_555 1_555 1_555 1_555 yes
C(6) C(1) N(1) C(25) 3.2(4) 1_555 1_555 1_555 1_555 yes
C(6) C(1) C(2) C(8) 179.8(2) 1_555 1_555 1_555 1_555 yes
C(6) C(5) C(4) C(28) 170.9(2) 1_555 1_555 1_555 1_555 yes
C(7) N(1) C(25) C(26) -60.6(4) 1_555 1_555 1_555 1_555 yes
C(7) C(8) C(9) C(10) -0.7(4) 1_555 1_555 1_555 1_555 yes
C(7) C(12) C(11) C(10) -0.7(5) 1_555 1_555 1_555 1_555 yes
C(8) C(7) N(1) C(25) 175.1(2) 1_555 1_555 1_555 1_555 yes
C(8) C(7) C(12) C(11) -0.9(4) 1_555 1_555 1_555 1_555 yes
C(8) C(9) C(10) C(11) -0.8(5) 1_555 1_555 1_555 1_555 yes
C(9) C(8) C(7) C(12) 1.6(4) 1_555 1_555 1_555 1_555 yes
C(9) C(10) C(11) C(12) 1.6(5) 1_555 1_555 1_555 1_555 yes
C(12) C(7) N(1) C(25) -4.9(5) 1_555 1_555 1_555 1_555 yes
C(13) N(2) C(19) C(20) -3.2(3) 1_555 1_555 1_555 1_555 yes
C(13) N(2) C(19) C(24) 174.4(3) 1_555 1_555 1_555 1_555 yes
C(13) N(2) C(27) C(26) 117.2(3) 1_555 1_555 1_555 1_555 yes
C(13) C(14) C(15) C(16) 0.4(4) 1_555 1_555 1_555 1_555 yes
C(13) C(14) C(20) C(19) 0.7(3) 1_555 1_555 1_555 1_555 yes
C(13) C(14) C(20) C(21) -179.0(3) 1_555 1_555 1_555 1_555 yes
C(13) C(18) C(17) C(16) -0.3(4) 1_555 1_555 1_555 1_555 yes
C(14) C(13) N(2) C(19) 3.7(3) 1_555 1_555 1_555 1_555 yes
C(14) C(13) N(2) C(27) -175.8(2) 1_555 1_555 1_555 1_555 yes
C(14) C(13) C(18) C(17) 5.9(4) 1_555 1_555 1_555 1_555 yes
C(14) C(15) C(16) C(17) 5.0(4) 1_555 1_555 1_555 1_555 yes
C(14) C(15) C(16) C(29) -169.1(2) 1_555 1_555 1_555 1_555 yes
C(14) C(20) C(19) C(24) -176.3(2) 1_555 1_555 1_555 1_555 yes
C(14) C(20) C(21) C(22) 177.1(3) 1_555 1_555 1_555 1_555 yes
C(15) C(14) C(13) C(18) -6.1(4) 1_555 1_555 1_555 1_555 yes
C(15) C(14) C(20) C(19) -175.2(3) 1_555 1_555 1_555 1_555 yes
C(15) C(14) C(20) C(21) 5.1(5) 1_555 1_555 1_555 1_555 yes
C(15) C(16) C(17) C(18) -5.2(4) 1_555 1_555 1_555 1_555 yes
C(16) C(15) C(14) C(20) 175.8(2) 1_555 1_555 1_555 1_555 yes
C(16) C(29) N(3) C(28) 69.8(3) 1_555 1_555 1_555 1_555 yes
C(16) C(29) N(3) C(30) -84.4(3) 1_555 1_555 1_555 1_555 yes
C(18) C(13) N(2) C(19) -176.3(2) 1_555 1_555 1_555 1_555 yes
C(18) C(13) N(2) C(27) 4.2(4) 1_555 1_555 1_555 1_555 yes
C(18) C(13) C(14) C(20) 177.4(2) 1_555 1_555 1_555 1_555 yes
C(18) C(17) C(16) C(29) 169.0(2) 1_555 1_555 1_555 1_555 yes
C(19) N(2) C(27) C(26) -62.2(4) 1_555 1_555 1_555 1_555 yes
C(19) C(20) C(21) C(22) -2.6(4) 1_555 1_555 1_555 1_555 yes
C(19) C(24) C(23) C(22) -1.3(5) 1_555 1_555 1_555 1_555 yes
C(20) C(19) N(2) C(27) 176.3(2) 1_555 1_555 1_555 1_555 yes
C(20) C(19) C(24) C(23) -1.4(4) 1_555 1_555 1_555 1_555 yes
C(20) C(21) C(22) C(23) 0.0(5) 1_555 1_555 1_555 1_555 yes
C(21) C(20) C(19) C(24) 3.4(4) 1_555 1_555 1_555 1_555 yes
C(21) C(22) C(23) C(24) 2.0(5) 1_555 1_555 1_555 1_555 yes
C(24) C(19) N(2) C(27) -6.1(4) 1_555 1_555 1_555 1_555 yes
